data_7202864
loop_
_publ_author_name
'Zhuang, Wenjuan'
'Zheng, Xiangjun'
'Li, Licun'
'Liao, Daizheng'
'Ma, Hui'
'Jin, Linpei'

_publ_section_title
;
 Structural diversity and properties of M(ii) 4-carboxyl phenoxyacetate
 complexes with 0D-, 1D-, 2D- and 3D M-cpoa framework
;
_journal_issue 8
_journal_name_full CrystEngComm
_journal_page_first 653
_journal_paper_doi 10.1039/b703429f
_journal_volume 9
_journal_year 2007
_chemical_formula_sum 'C27 H28 N3 Ni O7'
_chemical_formula_weight 565.23
_chemical_name_systematic
;
?
;
_space_group_IT_number 70
_symmetry_cell_setting orthorhombic
_symmetry_space_group_name_Hall '-F 2uv 2vw'
_symmetry_space_group_name_H-M 'F d d d :2'
_atom_sites_solution_hydrogens geom
_atom_sites_solution_primary direct
_atom_sites_solution_secondary difmap
_audit_creation_method SHELXL-97
_cell_angle_alpha 90.00
_cell_angle_beta 90.00
_cell_angle_gamma 90.00
_cell_formula_units_Z 16
_cell_length_a 13.8794(18)
_cell_length_b 21.611(4)
_cell_length_c 35.005(5)
_cell_measurement_reflns_used 4382
_cell_measurement_temperature 293(2)
_cell_measurement_theta_max 25.22
_cell_measurement_theta_min 2.33
_cell_volume 10500(3)
_computing_cell_refinement 'Bruker SMART'
_computing_data_collection 'Bruker SMART'
_computing_data_reduction 'Bruker SAINT'
_computing_molecular_graphics 'Bruker SHELXTL'
_computing_publication_material 'Bruker SHELXTL'
_computing_structure_refinement 'SHELXL-97 (Sheldrick, 1997)'
_computing_structure_solution 'SHELXS-97 (Sheldrick, 1990)'
_diffrn_ambient_temperature 293(2)
_diffrn_measured_fraction_theta_full 0.998
_diffrn_measured_fraction_theta_max 0.998
_diffrn_measurement_device_type 'CCD area detector'
_diffrn_measurement_method 'phi and omega scans'
_diffrn_radiation_monochromator graphite
_diffrn_radiation_source 'fine-focus sealed tube'
_diffrn_radiation_type MoK\a
_diffrn_radiation_wavelength 0.71073
_diffrn_reflns_av_R_equivalents 0.0457
_diffrn_reflns_av_sigmaI/netI 0.0317
_diffrn_reflns_limit_h_max 17
_diffrn_reflns_limit_h_min -17
_diffrn_reflns_limit_k_max 12
_diffrn_reflns_limit_k_min -26
_diffrn_reflns_limit_l_max 43
_diffrn_reflns_limit_l_min -41
_diffrn_reflns_number 14238
_diffrn_reflns_theta_full 26.41
_diffrn_reflns_theta_max 26.41
_diffrn_reflns_theta_min 1.84
_exptl_absorpt_coefficient_mu 0.790
_exptl_absorpt_correction_T_max 1.000000
_exptl_absorpt_correction_T_min 0.648210
_exptl_absorpt_correction_type multi-scan
_exptl_absorpt_process_details SADABS
_exptl_crystal_density_diffrn 1.430
_exptl_crystal_density_meas ?
_exptl_crystal_density_method 'not measured'
_exptl_crystal_F_000 4720
_exptl_crystal_size_max 0.16
_exptl_crystal_size_mid 0.10
_exptl_crystal_size_min 0.08
_refine_diff_density_max 0.611
_refine_diff_density_min -0.702
_refine_diff_density_rms 0.072
_refine_ls_extinction_method none
_refine_ls_goodness_of_fit_ref 1.169
_refine_ls_hydrogen_treatment constr
_refine_ls_matrix_type full
_refine_ls_number_parameters 244
_refine_ls_number_reflns 2691
_refine_ls_number_restraints 41
_refine_ls_restrained_S_all 1.242
_refine_ls_R_factor_all 0.0809
_refine_ls_R_factor_gt 0.0622
_refine_ls_shift/su_max 0.005
_refine_ls_shift/su_mean 0.000
_refine_ls_structure_factor_coef Fsqd
_refine_ls_weighting_details 'calc w=1/[\s^2^(Fo^2^)+(0.0212P)^2^+135.8844P] where P=(Fo^2^+2Fc^2^)/3'
_refine_ls_weighting_scheme calc
_refine_ls_wR_factor_gt 0.1363
_refine_ls_wR_factor_ref 0.1447
_reflns_number_gt 2106
_reflns_number_total 2691
_reflns_threshold_expression >2sigma(I)
_cod_data_source_file b703429f.txt
_cod_data_source_block complex6
_cod_depositor_comments
;
The following automatic conversions were performed:
'_symmetry_cell_setting' value 'Orthorhombic' changed to 'orthorhombic'
according to '/home/saulius/struct/CIF-dictionaries/cif_core.dic'
dictionary named 'cif_core.dic' version 2.4.1 from
2010-06-29.

'_exptl_absorpt_correction_type' value 'MULTI-SCAN' changed
to 'multi-scan' according to
'/home/saulius/struct/CIF-dictionaries/cif_core.dic' dictionary named
'cif_core.dic' version 2.4.1 from
2010-06-29.

'_refine_ls_hydrogen_treatment' value 'CONSTR' changed to
'constr' according to '/home/saulius/struct/CIF-dictionaries/cif_core.dic'
dictionary named 'cif_core.dic' version 2.4.1 from 2010-06-29.

Automatic conversion script
Id: cif_fix_enum 1527 2010-12-29 10:47:43Z saulius 

The following automatic conversions were performed:

'_exptl_crystal_density_meas' value 'NONE' was changed to '?' - the
value is perceived as not measured.

Automatic conversion script
Id: cif_fix_values 3008 2015-01-20 13:52:24Z robertas 
;
_cod_original_sg_symbol_H-M Fddd
_cod_database_code 7202864

loop_
_symmetry_equiv_pos_as_xyz
'x, y, z'
'-x+3/4, -y+3/4, z'
'-x+3/4, y, -z+3/4'
'x, -y+3/4, -z+3/4'
'x, y+1/2, z+1/2'
'-x+3/4, -y+5/4, z+1/2'
'-x+3/4, y+1/2, -z+5/4'
'x, -y+5/4, -z+5/4'
'x+1/2, y, z+1/2'
'-x+5/4, -y+3/4, z+1/2'
'-x+5/4, y, -z+5/4'
'x+1/2, -y+3/4, -z+5/4'
'x+1/2, y+1/2, z'
'-x+5/4, -y+5/4, z'
'-x+5/4, y+1/2, -z+3/4'
'x+1/2, -y+5/4, -z+3/4'
'-x, -y, -z'
'x-3/4, y-3/4, -z'
'x-3/4, -y, z-3/4'
'-x, y-3/4, z-3/4'
'-x, -y+1/2, -z+1/2'
'x-3/4, y-1/4, -z+1/2'
'x-3/4, -y+1/2, z-1/4'
'-x, y-1/4, z-1/4'
'-x+1/2, -y, -z+1/2'
'x-1/4, y-3/4, -z+1/2'
'x-1/4, -y, z-1/4'
'-x+1/2, y-3/4, z-1/4'
'-x+1/2, -y+1/2, -z'
'x-1/4, y-1/4, -z'
'x-1/4, -y+1/2, z-3/4'
'-x+1/2, y-1/4, z-3/4'

loop_
_atom_site_label
_atom_site_type_symbol
_atom_site_fract_x
_atom_site_fract_y
_atom_site_fract_z
_atom_site_U_iso_or_equiv
_atom_site_adp_type
_atom_site_occupancy
_atom_site_symmetry_multiplicity
_atom_site_calc_flag
_atom_site_refinement_flags
_atom_site_disorder_assembly
_atom_site_disorder_group
Ni1 Ni 0.6250 0.81088(2) 0.6250 0.03562(11) Uani 1 2 d S . .
O1 O 0.4467(3) 0.7124(2) 0.60237(12) 0.0615(13) Uani 0.50 1 d PU . .
O2 O 0.4941(2) 0.8076(2) 0.59339(11) 0.0437(11) Uani 0.50 1 d P . .
O3 O 0.3218(3) 0.7331(2) 0.53903(12) 0.0667(13) Uani 0.50 1 d P . .
O4 O 0.0257(4) 0.7928(3) 0.41625(16) 0.0789(16) Uani 0.50 1 d PU . .
O5 O 0.0066(4) 0.6906(3) 0.40759(14) 0.0627(16) Uani 0.50 1 d P . .
C1 C 0.4461(3) 0.7625(3) 0.57901(13) 0.0353(14) Uani 0.50 1 d PD . .
C2 C 0.3794(4) 0.7858(3) 0.54781(14) 0.0472(16) Uani 0.50 1 d PD . .
H2A H 0.3420 0.8209 0.5553 0.057 Uiso 0.50 1 d PR . .
H2B H 0.4140 0.7929 0.5243 0.057 Uiso 0.50 1 d PR . .
C3 C 0.2575(2) 0.73963(15) 0.50910(8) 0.0427(16) Uani 0.50 1 d PGU . .
C4 C 0.1889(3) 0.69304(16) 0.50604(11) 0.124(3) Uani 0.50 1 d PG . .
H4A H 0.1879 0.6598 0.5243 0.149 Uiso 0.50 1 d PR . .
C5 C 0.1217(3) 0.6945(2) 0.47661(12) 0.075(2) Uani 0.50 1 d PG . .
H5A H 0.0743 0.6624 0.4745 0.090 Uiso 0.50 1 d PR . .
C6 C 0.1231(3) 0.7426(2) 0.45024(11) 0.0425(16) Uani 0.50 1 d PG . .
C7 C 0.1917(3) 0.7892(2) 0.45330(11) 0.070(2) Uani 0.50 1 d PG . .
H7A H 0.1927 0.8224 0.4351 0.084 Uiso 0.50 1 d PR . .
C8 C 0.2589(3) 0.78771(16) 0.48273(10) 0.0579(19) Uani 0.50 1 d PG . .
H8A H 0.3063 0.8199 0.4848 0.070 Uiso 0.50 1 d PR . .
C9 C 0.0454(5) 0.7384(5) 0.4154(2) 0.065(3) Uani 0.50 1 d P . .
N1 N 0.55242(16) 0.81440(11) 0.67759(6) 0.0418(6) Uani 1 1 d . . .
C10 C 0.4675(2) 0.78805(14) 0.68355(8) 0.0453(8) Uani 1 1 d . . .
H10A H 0.4410 0.7642 0.6641 0.054 Uiso 1 1 calc R . .
C11 C 0.4170(2) 0.79422(15) 0.71678(8) 0.0535(9) Uani 1 1 d . . .
H11A H 0.3581 0.7743 0.7196 0.064 Uiso 1 1 calc R . .
C12 C 0.4536(3) 0.83032(15) 0.74663(8) 0.0580(9) Uani 1 1 d . . .
C13 C 0.5426(3) 0.85664(16) 0.74045(9) 0.0666(11) Uani 1 1 d . . .
H13A H 0.5713 0.8801 0.7596 0.080 Uiso 1 1 calc R . .
C14 C 0.5891(2) 0.84863(15) 0.70638(9) 0.0553(9) Uani 1 1 d . . .
H14A H 0.6486 0.8676 0.7029 0.066 Uiso 1 1 calc R . .
C15 C 0.3965(3) 0.84193(17) 0.78238(9) 0.0871(13) Uani 1 1 d . . .
H15A H 0.4365 0.8357 0.8044 0.105 Uiso 1 1 d R . .
H15B H 0.3443 0.8128 0.7834 0.105 Uiso 1 1 d R . .
N2 N 0.6250 0.90865(8) 0.6250 0.0471(9) Uani 1 2 d SG . .
C16 C 0.70970(10) 0.94276(13) 0.62265(9) 0.0514(17) Uani 0.50 1 d PG . .
H16A H 0.7695 0.9224 0.6169 0.062 Uiso 0.50 1 d PR . .
C17 C 0.7079(3) 1.00635(13) 0.62857(12) 0.0567(19) Uani 0.50 1 d PG . .
H17A H 0.7664 1.0299 0.6270 0.068 Uiso 0.50 1 d PR . .
C18 C 0.6213(4) 1.03583(8) 0.63683(11) 0.0490(16) Uani 0.50 1 d PGDU . .
C19 C 0.5366(3) 1.00172(13) 0.63918(12) 0.067(2) Uani 0.50 1 d PG . .
H19A H 0.4769 1.0221 0.6449 0.080 Uiso 0.50 1 d PR . .
C20 C 0.53846(10) 0.93813(13) 0.63327(9) 0.077(2) Uani 0.50 1 d PG . .
H20A H 0.4800 0.9146 0.6348 0.093 Uiso 0.50 1 d PR . .
C21 C 0.6260(6) 1.10595(18) 0.64328(17) 0.063(2) Uani 0.50 1 d PD . .
H21A H 0.6817 1.1168 0.6581 0.076 Uiso 0.50 1 d PR . .
H21B H 0.5698 1.1163 0.6579 0.076 Uiso 0.50 1 d PR . .
O6 O 0.6250 0.71558(13) 0.6250 0.0608(9) Uani 1 2 d SU . .
H6A H 0.5752 0.6990 0.6159 0.073 Uiso 1 1 d R . .
O7 O 0.3674(5) 0.6076(3) 0.5952(2) 0.138(3) Uani 0.50 1 d PDU . .
H7B H 0.3544 0.6213 0.6201 0.165 Uiso 0.50 1 d PRD . .
H7C H 0.3265 0.6064 0.5768 0.165 Uiso 0.50 1 d PRD . .

loop_
_atom_site_aniso_label
_atom_site_aniso_U_11
_atom_site_aniso_U_22
_atom_site_aniso_U_33
_atom_site_aniso_U_23
_atom_site_aniso_U_13
_atom_site_aniso_U_12
Ni1 0.0320(2) 0.0382(2) 0.0366(2) 0.000 -0.0113(2) 0.000
O1 0.055(2) 0.080(3) 0.050(2) 0.000(2) -0.011(2) -0.027(2)
O2 0.0200(15) 0.059(2) 0.052(2) 0.019(2) -0.0192(16) 0.0038(17)
O3 0.069(2) 0.070(3) 0.061(2) 0.019(2) -0.046(2) -0.035(2)
O4 0.064(3) 0.083(3) 0.090(3) -0.020(3) -0.033(2) -0.011(2)
O5 0.061(3) 0.080(3) 0.047(3) -0.017(3) -0.017(2) -0.022(3)
C1 0.026(2) 0.055(3) 0.025(2) 0.000(2) -0.0144(19) -0.011(2)
C2 0.040(3) 0.060(3) 0.041(3) -0.007(3) -0.013(3) -0.016(3)
C3 0.040(3) 0.042(3) 0.046(3) -0.003(2) -0.018(3) -0.006(2)
C4 0.121(5) 0.130(5) 0.120(5) 0.084(4) -0.093(4) -0.092(4)
C5 0.088(4) 0.074(4) 0.064(4) 0.019(3) -0.041(4) -0.032(4)
C6 0.038(3) 0.053(3) 0.036(3) -0.001(3) -0.005(3) -0.001(3)
C7 0.055(3) 0.088(5) 0.068(4) 0.027(4) -0.027(3) -0.042(3)
C8 0.053(3) 0.072(4) 0.050(3) 0.016(3) -0.020(3) -0.033(3)
C9 0.037(3) 0.121(7) 0.036(3) -0.012(4) -0.021(3) 0.001(4)
N1 0.0418(11) 0.0463(12) 0.0374(11) -0.0036(11) -0.0091(10) 0.0036(11)
C10 0.0472(15) 0.0493(16) 0.0396(14) -0.0014(13) -0.0026(13) 0.0064(13)
C11 0.0589(17) 0.0556(17) 0.0459(16) 0.0118(14) 0.0066(14) 0.0168(15)
C12 0.088(2) 0.0560(16) 0.0297(13) 0.0094(13) -0.0025(15) 0.0345(16)
C13 0.090(2) 0.067(2) 0.0429(16) -0.0145(15) -0.0206(17) 0.0241(19)
C14 0.0593(18) 0.0591(18) 0.0474(16) -0.0087(15) -0.0149(14) 0.0012(16)
C15 0.126(3) 0.103(2) 0.0323(15) 0.0179(16) 0.0116(18) 0.066(2)
N2 0.0449(17) 0.0375(17) 0.059(2) 0.000 -0.0099(17) 0.000
C16 0.044(3) 0.039(3) 0.071(4) -0.001(3) 0.021(3) 0.019(3)
C17 0.048(3) 0.044(3) 0.078(4) -0.010(3) -0.002(3) -0.012(3)
C18 0.061(3) 0.038(2) 0.048(3) 0.007(2) 0.009(3) -0.004(3)
C19 0.056(4) 0.045(4) 0.100(6) 0.027(4) -0.013(4) -0.003(3)
C20 0.064(3) 0.049(4) 0.118(6) 0.006(4) -0.056(4) 0.033(3)
C21 0.083(4) 0.030(3) 0.076(4) -0.008(2) -0.022(4) -0.005(4)
O6 0.0639(17) 0.0479(16) 0.0706(18) 0.000 -0.0309(16) 0.000
O7 0.116(4) 0.109(4) 0.188(5) 0.017(4) 0.013(4) -0.018(4)

loop_
_atom_type_symbol
_atom_type_description
_atom_type_scat_dispersion_real
_atom_type_scat_dispersion_imag
_atom_type_scat_source
C C 0.0033 0.0016 'International Tables Vol C Tables 4.2.6.8 and 6.1.1.4'
H H 0.0000 0.0000 'International Tables Vol C Tables 4.2.6.8 and 6.1.1.4'
N N 0.0061 0.0033 'International Tables Vol C Tables 4.2.6.8 and 6.1.1.4'
O O 0.0106 0.0060 'International Tables Vol C Tables 4.2.6.8 and 6.1.1.4'
Ni Ni 0.3393 1.1124 'International Tables Vol C Tables 4.2.6.8 and 6.1.1.4'

loop_
_geom_angle_atom_site_label_1
_geom_angle_atom_site_label_2
_geom_angle_atom_site_label_3
_geom_angle
_geom_angle_site_symmetry_1
_geom_angle_site_symmetry_3
_geom_angle_publ_flag
O6 Ni1 N1 92.08(6) . 11 ?
O6 Ni1 N1 92.08(7) . . ?
N1 Ni1 N1 175.85(13) 11 . ?
O6 Ni1 N2 180.000(1) . . ?
N1 Ni1 N2 87.92(7) 11 . ?
N1 Ni1 N2 87.93(7) . . ?
O6 Ni1 O2 88.07(11) . 11 ?
N1 Ni1 O2 92.72(12) 11 11 ?
N1 Ni1 O2 87.42(12) . 11 ?
N2 Ni1 O2 91.93(12) . 11 ?
O6 Ni1 O2 88.07(12) . . ?
N1 Ni1 O2 87.42(12) 11 . ?
N1 Ni1 O2 92.72(12) . . ?
N2 Ni1 O2 91.93(11) . . ?
O2 Ni1 O2 176.1(2) 11 . ?
O6 Ni1 O5 89.14(15) . 29_566 ?
N1 Ni1 O5 86.73(15) 11 29_566 ?
N1 Ni1 O5 93.33(15) . 29_566 ?
N2 Ni1 O5 90.86(15) . 29_566 ?
O2 Ni1 O5 177.14(16) 11 29_566 ?
O2 Ni1 O5 1.2(2) . 29_566 ?
O6 Ni1 O5 89.14(15) . 31_666 ?
N1 Ni1 O5 93.34(15) 11 31_666 ?
N1 Ni1 O5 86.72(15) . 31_666 ?
N2 Ni1 O5 90.86(15) . 31_666 ?
O2 Ni1 O5 1.2(2) 11 31_666 ?
O2 Ni1 O5 177.13(16) . 31_666 ?
O5 Ni1 O5 178.3(3) 29_566 31_666 ?
O4 O1 C9 69.5(7) 29_566 29_566 ?
O4 O1 C1 66.7(6) 29_566 . ?
O5 O2 C9 112(9) 29_566 29_566 ?
O5 O2 C1 102(9) 29_566 . ?
O5 O2 Ni1 118(8) 29_566 . ?
C9 O2 Ni1 124.2(5) 29_566 . ?
C1 O2 Ni1 132.3(3) . . ?
C7 O3 C6 120.5(7) 29_566 29_566 ?
C7 O3 C3 102.9(6) 29_566 . ?
C6 O3 C3 136.4(5) 29_566 . ?
C7 O3 C2 138.0(7) 29_566 . ?
C3 O3 C2 116.4(4) . . ?
C7 O3 C8 74.4(5) 29_566 29_566 ?
C6 O3 C8 164.9(6) 29_566 29_566 ?
C2 O3 C8 143.9(4) . 29_566 ?
C7 O3 C5 168.9(7) 29_566 29_566 ?
C6 O3 C5 48.5(3) 29_566 29_566 ?
C3 O3 C5 87.9(3) . 29_566 ?
C8 O3 C5 116.4(3) 29_566 29_566 ?
O1 O4 C9 74.0(7) 29_566 . ?
O1 O4 C1 79.7(6) 29_566 29_566 ?
O2 O5 C9 66(9) 29_566 . ?
O2 O5 C1 75(9) 29_566 29_566 ?
O2 O5 Ni1 61(8) 29_566 29_566 ?
C9 O5 Ni1 121.1(5) . 29_566 ?
C1 O5 Ni1 129.3(4) 29_566 29_566 ?
C9 C1 O4 69(3) 29_566 29_566 ?
C9 C1 O2 58(3) 29_566 . ?
O4 C1 O2 120.3(4) 29_566 . ?
C9 C1 O5 60(3) 29_566 29_566 ?
O4 C1 O5 122.3(5) 29_566 29_566 ?
C9 C1 O1 54(3) 29_566 . ?
O2 C1 O1 111.5(4) . . ?
O5 C1 O1 113.8(4) 29_566 . ?
C9 C1 C6 165(3) 29_566 29_566 ?
O4 C1 C6 103.4(5) 29_566 29_566 ?
O2 C1 C6 134.3(5) . 29_566 ?
O5 C1 C6 132.1(5) 29_566 29_566 ?
O1 C1 C6 112.3(5) . 29_566 ?
C9 C1 C2 163(3) 29_566 . ?
O4 C1 C2 126.5(5) 29_566 . ?
O2 C1 C2 110.3(5) . . ?
O5 C1 C2 108.1(5) 29_566 . ?
O1 C1 C2 134.5(5) . . ?
C6 C2 C5 122.7(9) 29_566 29_566 ?
C5 C2 O3 98.9(5) 29_566 . ?
C6 C2 C1 68.1(6) 29_566 . ?
C5 C2 C1 143.3(6) 29_566 . ?
O3 C2 C1 103.5(4) . . ?
C6 C2 C9 69.7(6) 29_566 29_566 ?
C5 C2 C9 143.8(6) 29_566 29_566 ?
O3 C2 C9 104.9(5) . 29_566 ?
C5 C2 C7 110.7(5) 29_566 29_566 ?
C1 C2 C7 92.8(4) . 29_566 ?
C9 C2 C7 94.1(4) 29_566 29_566 ?
C6 C2 H2A 136.6 29_566 . ?
C5 C2 H2A 83.2 29_566 . ?
O3 C2 H2A 112.9 . . ?
C1 C2 H2A 113.4 . . ?
C9 C2 H2A 111.2 29_566 . ?
C7 C2 H2A 113.6 29_566 . ?
C6 C2 H2B 106.4 29_566 . ?
O3 C2 H2B 102.9 . . ?
C1 C2 H2B 111.3 . . ?
C9 C2 H2B 112.4 29_566 . ?
C7 C2 H2B 112.2 29_566 . ?
H2A C2 H2B 112.1 . . ?
C8 C3 C3 135.5(8) 29_566 29_566 ?
C8 C3 O3 79.2(5) 29_566 . ?
C3 C3 O3 145.2(6) 29_566 . ?
C3 C3 C4 99.5(4) 29_566 . ?
O3 C3 C4 115.3(3) . . ?
C8 C3 C8 156.0(5) 29_566 . ?
O3 C3 C8 124.7(3) . . ?
C4 C3 C8 120.0 . . ?
C8 C3 C7 58.7(4) 29_566 29_566 ?
C3 C3 C7 165.8(7) 29_566 29_566 ?
C4 C3 C7 94.7(3) . 29_566 ?
C8 C3 C7 145.3(3) . 29_566 ?
C8 C3 C4 171.5(7) 29_566 29_566 ?
C3 C3 C4 52.9(4) 29_566 29_566 ?
O3 C3 C4 92.3(3) . 29_566 ?
C4 C3 C4 152.4(3) . 29_566 ?
C7 C3 C4 112.9(3) 29_566 29_566 ?
C8 C4 C5 146.3(4) 29_566 . ?
C5 C4 C3 120.0 . . ?
C8 C4 C3 53.8(3) 29_566 29_566 ?
C5 C4 C3 92.43(19) . 29_566 ?
C8 C4 H4A 93.7 29_566 . ?
C5 C4 H4A 120.0 . . ?
C3 C4 H4A 120.0 . . ?
C3 C4 H4A 147.6 29_566 . ?
C2 C5 C4 133.2(4) 29_566 . ?
C6 C5 C4 120.0 . . ?
C2 C5 O3 50.1(4) 29_566 29_566 ?
C4 C5 O3 87.38(17) . 29_566 ?
C2 C5 H5A 104.0 29_566 . ?
C6 C5 H5A 120.0 . . ?
C4 C5 H5A 120.0 . . ?
O3 C5 H5A 152.6 29_566 . ?
C2 C6 O3 121.5(7) 29_566 29_566 ?
O3 C6 C5 98.8(3) 29_566 . ?
C2 C6 C7 138.5(6) 29_566 . ?
C5 C6 C7 120.0 . . ?
C2 C6 C1 87.9(6) 29_566 29_566 ?
O3 C6 C1 146.7(5) 29_566 29_566 ?
C5 C6 C1 114.5(4) . 29_566 ?
C7 C6 C1 125.5(4) . 29_566 ?
C2 C6 C9 89.4(7) 29_566 . ?
O3 C6 C9 144.6(6) 29_566 . ?
C5 C6 C9 116.5(4) . . ?
C7 C6 C9 123.4(4) . . ?
O3 C7 C8 81.7(5) 29_566 . ?
C8 C7 C6 120.0 . . ?
O3 C7 C3 56.5(5) 29_566 29_566 ?
C6 C7 C3 94.7(2) . 29_566 ?
C8 C7 C2 110.15(18) . 29_566 ?
C3 C7 C2 85.1(3) 29_566 29_566 ?
O3 C7 H7A 158.2 29_566 . ?
C8 C7 H7A 120.0 . . ?
C6 C7 H7A 120.0 . . ?
C3 C7 H7A 145.3 29_566 . ?
C2 C7 H7A 129.2 29_566 . ?
C3 C8 C4 117.7(8) 29_566 29_566 ?
C3 C8 C7 96.0(5) 29_566 . ?
C4 C8 C7 146.3(5) 29_566 . ?
C4 C8 C3 93.7(5) 29_566 . ?
C7 C8 C3 120.0 . . ?
C3 C8 O3 72.2(5) 29_566 29_566 ?
C4 C8 O3 170.1(6) 29_566 29_566 ?
C3 C8 O3 96.2(2) . 29_566 ?
C3 C8 H8A 144.0 29_566 . ?
C7 C8 H8A 120.0 . . ?
C3 C8 H8A 120.0 . . ?
O3 C8 H8A 143.8 29_566 . ?
C1 C9 O2 113(4) 29_566 29_566 ?
C1 C9 O5 111(4) 29_566 . ?
C1 C9 O4 100(3) 29_566 . ?
O2 C9 O4 136.3(7) 29_566 . ?
O5 C9 O4 138.1(7) . . ?
C1 C9 O1 117(3) 29_566 29_566 ?
O2 C9 O1 129.5(7) 29_566 29_566 ?
O5 C9 O1 131.8(7) . 29_566 ?
O2 C9 C6 123.4(8) 29_566 . ?
O5 C9 C6 121.1(8) . . ?
O4 C9 C6 94.5(6) . . ?
O1 C9 C6 105.7(7) 29_566 . ?
O2 C9 C2 102.7(7) 29_566 29_566 ?
O5 C9 C2 100.4(7) . 29_566 ?
O4 C9 C2 114.3(6) . 29_566 ?
O1 C9 C2 125.3(7) 29_566 29_566 ?
C10 N1 C14 116.9(3) . . ?
C10 N1 Ni1 123.31(19) . . ?
C14 N1 Ni1 119.6(2) . . ?
N1 C10 C11 123.3(3) . . ?
N1 C10 H10A 118.3 . . ?
C11 C10 H10A 118.3 . . ?
C10 C11 C12 120.3(3) . . ?
C10 C11 H11A 119.9 . . ?
C12 C11 H11A 119.9 . . ?
C13 C12 C11 116.0(3) . . ?
C13 C12 C15 122.4(3) . . ?
C11 C12 C15 121.6(3) . . ?
C14 C13 C12 120.6(3) . . ?
C14 C13 H13A 119.7 . . ?
C12 C13 H13A 119.7 . . ?
N1 C14 C13 122.9(3) . . ?
N1 C14 H14A 118.6 . . ?
C13 C14 H14A 118.6 . . ?
C12 C15 C15 111.0(3) . 2_565 ?
C12 C15 H15A 110.0 . . ?
C15 C15 H15A 110.6 2_565 . ?
C12 C15 H15B 108.7 . . ?
C15 C15 H15B 108.3 2_565 . ?
H15A C15 H15B 108.2 . . ?
C16 N2 C20 120.0 . . ?
C20 N2 C20 125.4 11 . ?
C16 N2 C16 115.94(6) . 11 ?
C20 N2 C16 120.0 11 11 ?
C16 N2 Ni1 122.03(11) . . ?
C20 N2 Ni1 117.28(6) 11 . ?
C20 N2 Ni1 117.28(10) . . ?
C16 N2 Ni1 122.0 11 . ?
C20 C16 C19 97.5(10) 11 11 ?
C20 C16 N2 85.2(5) 11 . ?
C19 C16 N2 123.7(4) 11 . ?
C20 C16 C17 124.3(7) 11 . ?
N2 C16 C17 120.0 . . ?
C20 C16 H16A 61.2 11 . ?
C19 C16 H16A 109.7 11 . ?
N2 C16 H16A 120.0 . . ?
C17 C16 H16A 120.0 . . ?
C19 C17 C18 77.6(7) 11 11 ?
C19 C17 C16 72.29(11) 11 . ?
C18 C17 C16 114.38(19) 11 . ?
C19 C17 C18 112.4(7) 11 . ?
C16 C17 C18 120.0 . . ?
C19 C17 C20 65.13(13) 11 11 ?
C18 C17 C20 111.4(3) 11 11 ?
C18 C17 C20 121.74(10) . 11 ?
C19 C17 H17A 85.6 11 . ?
C18 C17 H17A 113.9 11 . ?
C16 C17 H17A 120.0 . . ?
C18 C17 H17A 120.0 . . ?
C20 C17 H17A 117.8 11 . ?
C18 C18 C17 73.1(6) 11 11 ?
C18 C18 C19 99.3(6) 11 . ?
C18 C18 C17 71.8(6) 11 . ?
C17 C18 C17 113.3(2) 11 . ?
C19 C18 C17 120.0 . . ?
C18 C18 C21 98.1(3) 11 . ?
C17 C18 C21 123.2(5) 11 . ?
C19 C18 C21 123.5(4) . . ?
C17 C18 C21 116.5(4) . . ?
C18 C18 C19 52.3(5) 11 11 ?
C17 C18 C19 100.7(2) 11 11 ?
C19 C18 C19 115.40(18) . 11 ?
C21 C18 C19 117.8(5) . 11 ?
C18 C18 C21 55.3(2) 11 11 ?
C17 C18 C21 99.9(4) 11 11 ?
C19 C18 C21 119.1(4) . 11 ?
C17 C18 C21 103.9(4) . 11 ?
C19 C18 C21 92.0(4) 11 11 ?
C17 C19 C16 80.9(4) 11 11 ?
C17 C19 C20 90.44(12) 11 . ?
C17 C19 C18 75.9(6) 11 . ?
C16 C19 C18 116.97(12) 11 . ?
C20 C19 C18 120.0 . . ?
C17 C19 C18 47.9(5) 11 11 ?
C16 C19 C18 102.3(3) 11 11 ?
C20 C19 C18 109.19(12) . 11 ?
C17 C19 H19A 103.7 11 . ?
C16 C19 H19A 122.2 11 . ?
C20 C19 H19A 120.0 . . ?
C18 C19 H19A 120.0 . . ?
C18 C19 H19A 123.5 11 . ?
C16 C20 C19 73.0(7) 11 . ?
C16 C20 N2 85.2(6) 11 . ?
C19 C20 N2 120.0 . . ?
C16 C20 C17 48.5(4) 11 11 ?
N2 C20 C17 110.9(3) . 11 ?
C16 C20 H20A 111.9 11 . ?
C19 C20 H20A 120.0 . . ?
N2 C20 H20A 120.0 . . ?
C17 C20 H20A 123.6 11 . ?
C21 C21 C21 89.96(6) 14_565 11 ?
C21 C21 C21 57.3(3) 14_565 8_565 ?
C21 C21 C18 170.4(8) 14_565 . ?
C21 C21 C18 81.5(3) 11 . ?
C21 C21 C18 114.3(5) 8_565 . ?
C21 C21 C18 145.2(2) 14_565 11 ?
C21 C21 C18 55.2(2) 11 11 ?
C21 C21 C18 87.9(4) 8_565 11 ?
C21 C21 H21A 77.5 14_565 . ?
C21 C21 H21A 124.0 11 . ?
C21 C21 H21A 108.9 8_565 . ?
C18 C21 H21A 110.8 . . ?
C18 C21 H21A 119.6 11 . ?
C21 C21 H21B 74.9 14_565 . ?
C21 C21 H21B 121.0 11 . ?
C21 C21 H21B 108.9 8_565 . ?
C18 C21 H21B 105.9 . . ?
C18 C21 H21B 120.8 11 . ?
H21A C21 H21B 107.9 . . ?
Ni1 O6 H6A 115.2 . . ?
H7B O7 H7C 125.6 . . ?

loop_
_geom_bond_atom_site_label_1
_geom_bond_atom_site_label_2
_geom_bond_distance
_geom_bond_site_symmetry_2
_geom_bond_publ_flag
Ni1 O6 2.059(3) . ?
Ni1 N1 2.100(2) 11 ?
Ni1 N1 2.100(2) . ?
Ni1 N2 2.1130(19) . ?
Ni1 O2 2.128(4) 11 ?
Ni1 O2 2.128(3) . ?
Ni1 O5 2.153(5) 29_566 ?
Ni1 O5 2.153(5) 31_666 ?
O1 O4 0.764(7) 29_566 ?
O1 C9 1.237(11) 29_566 ?
O1 C1 1.357(7) . ?
O2 O5 0.053(8) 29_566 ?
O2 C9 1.177(10) 29_566 ?
O2 C1 1.283(7) . ?
O3 C7 0.583(6) 29_566 ?
O3 C6 1.000(6) 29_566 ?
O3 C3 1.384(5) . ?
O3 C2 1.424(7) . ?
O3 C8 1.428(5) 29_566 ?
O3 C5 1.833(6) 29_566 ?
O4 O1 0.764(7) 29_566 ?
O4 C9 1.205(11) . ?
O4 C1 1.267(8) 29_566 ?
O5 O2 0.053(8) 29_566 ?
O5 C9 1.198(11) . ?
O5 C1 1.295(8) 29_566 ?
O5 Ni1 2.153(5) 29_566 ?
C1 C9 0.229(9) 29_566 ?
C1 O4 1.267(8) 29_566 ?
C1 O5 1.295(8) 29_566 ?
C1 C6 1.409(5) 29_566 ?
C1 C2 1.518(6) . ?
C2 C6 0.618(9) 29_566 ?
C2 C5 0.955(8) 29_566 ?
C2 H2A 0.9575 . ?
C2 H2B 0.9647 . ?
C3 C8 0.695(6) 29_566 ?
C3 C3 0.806(6) 29_566 ?
C3 C4 1.3900 . ?
C3 C8 1.3900 . ?
C3 C7 1.618(6) 29_566 ?
C4 C8 0.923(7) 29_566 ?
C4 C5 1.3900 . ?
C4 H4A 0.9601 . ?
C5 C2 0.955(7) 29_566 ?
C5 C6 1.3900 . ?
C5 O3 1.833(6) 29_566 ?
C5 H5A 0.9599 . ?
C6 C2 0.618(7) 29_566 ?
C6 O3 1.000(6) 29_566 ?
C6 C7 1.3900 . ?
C6 C1 1.409(5) 29_566 ?
C6 C9 1.630(8) . ?
C7 O3 0.583(6) 29_566 ?
C7 C8 1.3900 . ?
C7 C3 1.618(6) 29_566 ?
C7 H7A 0.9602 . ?
C8 C3 0.695(6) 29_566 ?
C8 C4 0.923(7) 29_566 ?
C8 O3 1.428(6) 29_566 ?
C8 H8A 0.9601 . ?
C9 C1 0.229(9) 29_566 ?
C9 O2 1.177(10) 29_566 ?
C9 O1 1.237(11) 29_566 ?
N1 C10 1.325(4) . ?
N1 C14 1.350(4) . ?
C10 C11 1.365(4) . ?
C10 H10A 0.9300 . ?
C11 C12 1.399(4) . ?
C11 H11A 0.9300 . ?
C12 C13 1.376(5) . ?
C12 C15 1.502(4) . ?
C13 C14 1.367(5) . ?
C13 H13A 0.9300 . ?
C14 H14A 0.9300 . ?
C15 C15 1.549(7) 2_565 ?
C15 H15A 0.9600 . ?
C15 H15B 0.9600 . ?
N2 C16 1.3900 . ?
N2 C20 1.390(2) 11 ?
N2 C20 1.3900 . ?
N2 C16 1.390(2) 11 ?
C16 C20 0.231(6) 11 ?
C16 C19 1.341(3) 11 ?
C16 C17 1.3900 . ?
C16 H16A 0.9603 . ?
C17 C19 0.634(8) 11 ?
C17 C18 1.380(9) 11 ?
C17 C18 1.3900 . ?
C17 C20 1.5321(17) 11 ?
C17 H17A 0.9602 . ?
C18 C18 0.835(7) 11 ?
C18 C17 1.380(7) 11 ?
C18 C19 1.3900 . ?
C18 C21 1.534(4) . ?
C19 C17 0.634(8) 11 ?
C19 C16 1.341(2) 11 ?
C19 C20 1.3900 . ?
C19 H19A 0.9597 . ?
C20 C16 0.231(6) 11 ?
C20 C17 1.532(2) 11 ?
C20 H20A 0.9598 . ?
C21 C21 0.824(8) 14_565 ?
C21 C21 1.280(12) 11 ?
C21 C21 1.522(11) 8_565 ?
C21 H21A 0.9600 . ?
C21 H21B 0.9601 . ?
O6 H6A 0.8412 . ?
O7 H7B 0.9354 . ?
O7 H7C 0.8604 . ?

loop_
_geom_torsion_atom_site_label_1
_geom_torsion_atom_site_label_2
_geom_torsion_atom_site_label_3
_geom_torsion_atom_site_label_4
_geom_torsion
_geom_torsion_site_symmetry_1
_geom_torsion_site_symmetry_2
_geom_torsion_site_symmetry_3
_geom_torsion_site_symmetry_4
_geom_torsion_publ_flag
O6 Ni1 O2 O5 -149(10) . . . 29_566 ?
N1 Ni1 O2 O5 -57(10) 11 . . 29_566 ?
N1 Ni1 O2 O5 119(10) . . . 29_566 ?
N2 Ni1 O2 O5 31(10) . . . 29_566 ?
O6 Ni1 O2 C9 1.3(5) . . . 29_566 ?
N1 Ni1 O2 C9 93.5(5) 11 . . 29_566 ?
N1 Ni1 O2 C9 -90.7(5) . . . 29_566 ?
N2 Ni1 O2 C9 -178.7(5) . . . 29_566 ?
O5 Ni1 O2 C9 150(10) 29_566 . . 29_566 ?
O6 Ni1 O2 C1 -5.1(4) . . . . ?
N1 Ni1 O2 C1 87.1(4) 11 . . . ?
N1 Ni1 O2 C1 -97.0(4) . . . . ?
N2 Ni1 O2 C1 174.9(4) . . . . ?
O5 Ni1 O2 C1 144(10) 29_566 . . . ?
O5 O2 C1 C9 -179(100) 29_566 . . 29_566 ?
Ni1 O2 C1 C9 34(3) . . . 29_566 ?
O5 O2 C1 O4 150(8) 29_566 . . 29_566 ?
C9 O2 C1 O4 -31(3) 29_566 . . 29_566 ?
Ni1 O2 C1 O4 2.4(7) . . . 29_566 ?
C9 O2 C1 O5 179(100) 29_566 . . 29_566 ?
Ni1 O2 C1 O5 -147(9) . . . 29_566 ?
O5 O2 C1 O1 -174(9) 29_566 . . . ?
C9 O2 C1 O1 5(3) 29_566 . . . ?
Ni1 O2 C1 O1 38.6(6) . . . . ?
O5 O2 C1 C6 -11(9) 29_566 . . 29_566 ?
C9 O2 C1 C6 168(3) 29_566 . . 29_566 ?
Ni1 O2 C1 C6 -158.6(5) . . . 29_566 ?
O5 O2 C1 C2 -12(9) 29_566 . . . ?
C9 O2 C1 C2 167(3) 29_566 . . . ?
Ni1 O2 C1 C2 -159.5(3) . . . . ?
O4 O1 C1 C9 -108(3) 29_566 . . 29_566 ?
C9 O1 C1 O4 108(3) 29_566 . . 29_566 ?
O4 O1 C1 O2 -112.7(6) 29_566 . . . ?
C9 O1 C1 O2 -5(3) 29_566 . . . ?
O4 O1 C1 O5 -113.0(7) 29_566 . . 29_566 ?
C9 O1 C1 O5 -5(3) 29_566 . . 29_566 ?
O4 O1 C1 C6 80.6(7) 29_566 . . 29_566 ?
C9 O1 C1 C6 -172(3) 29_566 . . 29_566 ?
O4 O1 C1 C2 91.5(8) 29_566 . . . ?
C9 O1 C1 C2 -161(3) 29_566 . . . ?
C7 O3 C2 C6 42.6(12) 29_566 . . 29_566 ?
C3 O3 C2 C6 -159.9(10) . . . 29_566 ?
C8 O3 C2 C6 -170.4(13) 29_566 . . 29_566 ?
C5 O3 C2 C6 -134.9(14) 29_566 . . 29_566 ?
C7 O3 C2 C5 177.5(13) 29_566 . . 29_566 ?
C6 O3 C2 C5 134.9(14) 29_566 . . 29_566 ?
C3 O3 C2 C5 -25.1(8) . . . 29_566 ?
C8 O3 C2 C5 -35.6(10) 29_566 . . 29_566 ?
C7 O3 C2 C1 26.8(13) 29_566 . . . ?
C6 O3 C2 C1 -15.8(9) 29_566 . . . ?
C3 O3 C2 C1 -175.7(4) . . . . ?
C8 O3 C2 C1 173.7(6) 29_566 . . . ?
C5 O3 C2 C1 -150.7(8) 29_566 . . . ?
C7 O3 C2 C9 25.1(13) 29_566 . . 29_566 ?
C6 O3 C2 C9 -17.6(10) 29_566 . . 29_566 ?
C3 O3 C2 C9 -177.5(4) . . . 29_566 ?
C8 O3 C2 C9 172.0(6) 29_566 . . 29_566 ?
C5 O3 C2 C9 -152.4(8) 29_566 . . 29_566 ?
C6 O3 C2 C7 -42.6(12) 29_566 . . 29_566 ?
C3 O3 C2 C7 157.5(14) . . . 29_566 ?
C8 O3 C2 C7 146.9(17) 29_566 . . 29_566 ?
C5 O3 C2 C7 -177.5(13) 29_566 . . 29_566 ?
C9 C1 C2 C6 -139(10) 29_566 . . 29_566 ?
O4 C1 C2 C6 17.9(9) 29_566 . . 29_566 ?
O2 C1 C2 C6 178.4(8) . . . 29_566 ?
O5 C1 C2 C6 177.9(8) 29_566 . . 29_566 ?
O1 C1 C2 C6 -25.6(10) . . . 29_566 ?
C9 C1 C2 C5 105(10) 29_566 . . 29_566 ?
O4 C1 C2 C5 -97.9(12) 29_566 . . 29_566 ?
O2 C1 C2 C5 62.6(12) . . . 29_566 ?
O5 C1 C2 C5 62.1(12) 29_566 . . 29_566 ?
O1 C1 C2 C5 -141.4(10) . . . 29_566 ?
C6 C1 C2 C5 -115.8(15) 29_566 . . 29_566 ?
C9 C1 C2 O3 -129(10) 29_566 . . . ?
O4 C1 C2 O3 28.0(7) 29_566 . . . ?
O2 C1 C2 O3 -171.4(4) . . . . ?
O5 C1 C2 O3 -171.9(4) 29_566 . . . ?
O1 C1 C2 O3 -15.5(8) . . . . ?
C6 C1 C2 O3 10.1(6) 29_566 . . . ?
O4 C1 C2 C9 157(11) 29_566 . . 29_566 ?
O2 C1 C2 C9 -42(10) . . . 29_566 ?
O5 C1 C2 C9 -43(10) 29_566 . . 29_566 ?
O1 C1 C2 C9 114(10) . . . 29_566 ?
C6 C1 C2 C9 139(10) 29_566 . . 29_566 ?
C9 C1 C2 C7 -124(10) 29_566 . . 29_566 ?
O4 C1 C2 C7 33.4(6) 29_566 . . 29_566 ?
O2 C1 C2 C7 -166.1(4) . . . 29_566 ?
O5 C1 C2 C7 -166.6(4) 29_566 . . 29_566 ?
O1 C1 C2 C7 -10.1(7) . . . 29_566 ?
C6 C1 C2 C7 15.5(5) 29_566 . . 29_566 ?
C7 O3 C3 C8 -2.2(5) 29_566 . . 29_566 ?
C6 O3 C3 C8 -177.6(10) 29_566 . . 29_566 ?
C2 O3 C3 C8 -167.0(6) . . . 29_566 ?
C5 O3 C3 C8 -179.6(7) 29_566 . . 29_566 ?
C7 O3 C3 C3 179.7(14) 29_566 . . 29_566 ?
C6 O3 C3 C3 4.4(12) 29_566 . . 29_566 ?
C2 O3 C3 C3 15.0(12) . . . 29_566 ?
C8 O3 C3 C3 -178.1(15) 29_566 . . 29_566 ?
C5 O3 C3 C3 2.4(10) 29_566 . . 29_566 ?
C7 O3 C3 C4 -2.6(7) 29_566 . . . ?
C6 O3 C3 C4 -177.9(7) 29_566 . . . ?
C2 O3 C3 C4 -167.3(4) . . . . ?
C8 O3 C3 C4 -0.3(5) 29_566 . . . ?
C5 O3 C3 C4 -179.9(4) 29_566 . . . ?
C7 O3 C3 C8 178.5(7) 29_566 . . . ?
C6 O3 C3 C8 3.2(8) 29_566 . . . ?
C2 O3 C3 C8 13.8(6) . . . . ?
C8 O3 C3 C8 -179.2(7) 29_566 . . . ?
C5 O3 C3 C8 1.2(4) 29_566 . . . ?
C6 O3 C3 C7 -175.3(14) 29_566 . . 29_566 ?
C2 O3 C3 C7 -164.7(9) . . . 29_566 ?
C8 O3 C3 C7 2.2(5) 29_566 . . 29_566 ?
C5 O3 C3 C7 -177.3(9) 29_566 . . 29_566 ?
C7 O3 C3 C4 178.0(8) 29_566 . . 29_566 ?
C6 O3 C3 C4 2.7(7) 29_566 . . 29_566 ?
C2 O3 C3 C4 13.3(5) . . . 29_566 ?
C8 O3 C3 C4 -179.7(7) 29_566 . . 29_566 ?
C5 O3 C3 C4 0.71(18) 29_566 . . 29_566 ?
C3 C3 C4 C8 179.2(14) 29_566 . . 29_566 ?
O3 C3 C4 C8 0.5(9) . . . 29_566 ?
C8 C3 C4 C8 179.5(10) . . . 29_566 ?
C7 C3 C4 C8 -0.4(7) 29_566 . . 29_566 ?
C4 C3 C4 C8 179(100) 29_566 . . 29_566 ?
C8 C3 C4 C5 -179.5(10) 29_566 . . . ?
C3 C3 C4 C5 -0.3(5) 29_566 . . . ?
O3 C3 C4 C5 -179.0(3) . . . . ?
C8 C3 C4 C5 0.0 . . . . ?
C7 C3 C4 C5 -179.9(3) 29_566 . . . ?
C4 C3 C4 C5 -0.3(8) 29_566 . . . ?
C8 C3 C4 C3 -179.2(14) 29_566 . . 29_566 ?
O3 C3 C4 C3 -178.7(7) . . . 29_566 ?
C8 C3 C4 C3 0.3(5) . . . 29_566 ?
C7 C3 C4 C3 -179.6(7) 29_566 . . 29_566 ?
C4 C3 C4 C3 0.0(5) 29_566 . . 29_566 ?
C8 C4 C5 C2 21.6(9) 29_566 . . 29_566 ?
C3 C4 C5 C2 22.0(7) . . . 29_566 ?
C3 C4 C5 C2 21.9(6) 29_566 . . 29_566 ?
C8 C4 C5 C6 -0.4(8) 29_566 . . . ?
C3 C4 C5 C6 0.0 . . . . ?
C3 C4 C5 C6 -0.1(2) 29_566 . . . ?
C8 C4 C5 O3 -1.0(8) 29_566 . . 29_566 ?
C3 C4 C5 O3 -0.6(2) . . . 29_566 ?
C3 C4 C5 O3 -0.7(2) 29_566 . . 29_566 ?
C4 C5 C6 C2 133.0(12) . . . 29_566 ?
O3 C5 C6 C2 134.1(13) 29_566 . . 29_566 ?
C2 C5 C6 O3 -134.1(13) 29_566 . . 29_566 ?
C4 C5 C6 O3 -1.1(4) . . . 29_566 ?
C2 C5 C6 C7 -133.0(12) 29_566 . . . ?
C4 C5 C6 C7 0.0 . . . . ?
O3 C5 C6 C7 1.1(4) 29_566 . . . ?
C2 C5 C6 C1 44.6(10) 29_566 . . 29_566 ?
C4 C5 C6 C1 177.6(4) . . . 29_566 ?
O3 C5 C6 C1 178.7(7) 29_566 . . 29_566 ?
C2 C5 C6 C9 43.8(11) 29_566 . . . ?
C4 C5 C6 C9 176.7(4) . . . . ?
O3 C5 C6 C9 177.8(7) 29_566 . . . ?
C2 C6 C7 O3 -42.7(12) 29_566 . . 29_566 ?
C5 C6 C7 O3 -3.0(11) . . . 29_566 ?
C1 C6 C7 O3 179.7(13) 29_566 . . 29_566 ?
C9 C6 C7 O3 -179.5(13) . . . 29_566 ?
C2 C6 C7 C8 -39.7(10) 29_566 . . . ?
O3 C6 C7 C8 3.0(11) 29_566 . . . ?
C5 C6 C7 C8 0.0 . . . . ?
C1 C6 C7 C8 -177.3(5) 29_566 . . . ?
C9 C6 C7 C8 -176.5(5) . . . . ?
C2 C6 C7 C3 -39.5(10) 29_566 . . 29_566 ?
O3 C6 C7 C3 3.1(10) 29_566 . . 29_566 ?
C5 C6 C7 C3 0.1(2) . . . 29_566 ?
C1 C6 C7 C3 -177.2(6) 29_566 . . 29_566 ?
C9 C6 C7 C3 -176.4(6) . . . 29_566 ?
O3 C6 C7 C2 42.7(12) 29_566 . . 29_566 ?
C5 C6 C7 C2 39.7(10) . . . 29_566 ?
C1 C6 C7 C2 -137.7(13) 29_566 . . 29_566 ?
C9 C6 C7 C2 -136.8(13) . . . 29_566 ?
O3 C7 C8 C3 2.2(6) 29_566 . . 29_566 ?
C6 C7 C8 C3 0.3(5) . . . 29_566 ?
C2 C7 C8 C3 -8.1(5) 29_566 . . 29_566 ?
O3 C7 C8 C4 -178.5(16) 29_566 . . 29_566 ?
C6 C7 C8 C4 179.6(12) . . . 29_566 ?
C3 C7 C8 C4 179(100) 29_566 . . 29_566 ?
C2 C7 C8 C4 171.2(12) 29_566 . . 29_566 ?
O3 C7 C8 C3 1.9(7) 29_566 . . . ?
C6 C7 C8 C3 0.0 . . . . ?
C3 C7 C8 C3 -0.3(5) 29_566 . . . ?
C2 C7 C8 C3 -8.4(3) 29_566 . . . ?
C6 C7 C8 O3 -1.9(7) . . . 29_566 ?
C3 C7 C8 O3 -2.2(6) 29_566 . . 29_566 ?
C2 C7 C8 O3 -10.3(6) 29_566 . . 29_566 ?
C8 C3 C8 C3 0.0(9) 29_566 . . 29_566 ?
O3 C3 C8 C3 178.1(15) . . . 29_566 ?
C4 C3 C8 C3 -0.8(13) . . . 29_566 ?
C7 C3 C8 C3 179(100) 29_566 . . 29_566 ?
C4 C3 C8 C3 179(100) 29_566 . . 29_566 ?
C8 C3 C8 C4 -179(100) 29_566 . . 29_566 ?
C3 C3 C8 C4 -179(100) 29_566 . . 29_566 ?
O3 C3 C8 C4 -0.9(6) . . . 29_566 ?
C4 C3 C8 C4 -179.8(6) . . . 29_566 ?
C7 C3 C8 C4 0.0(8) 29_566 . . 29_566 ?
C8 C3 C8 C7 0.7(15) 29_566 . . . ?
C3 C3 C8 C7 0.8(13) 29_566 . . . ?
O3 C3 C8 C7 178.9(3) . . . . ?
C4 C3 C8 C7 0.0 . . . . ?
C7 C3 C8 C7 179.8(6) 29_566 . . . ?
C4 C3 C8 C7 179.8(6) 29_566 . . . ?
C8 C3 C8 O3 1.5(15) 29_566 . . 29_566 ?
C3 C3 C8 O3 1.5(12) 29_566 . . 29_566 ?
O3 C3 C8 O3 179.6(3) . . . 29_566 ?
C4 C3 C8 O3 0.8(3) . . . 29_566 ?
C7 C3 C8 O3 -179.5(6) 29_566 . . 29_566 ?
C4 C3 C8 O3 -179.5(8) 29_566 . . 29_566 ?
O2 O5 C9 C1 179(100) 29_566 . . 29_566 ?
Ni1 O5 C9 C1 152(3) 29_566 . . 29_566 ?
C1 O5 C9 O2 -179(100) 29_566 . . 29_566 ?
Ni1 O5 C9 O2 -27(9) 29_566 . . 29_566 ?
O2 O5 C9 O4 44(9) 29_566 . . . ?
C1 O5 C9 O4 -135(3) 29_566 . . . ?
Ni1 O5 C9 O4 16.6(13) 29_566 . . . ?
O2 O5 C9 O1 -8(9) 29_566 . . 29_566 ?
C1 O5 C9 O1 173(4) 29_566 . . 29_566 ?
Ni1 O5 C9 O1 -35.1(12) 29_566 . . 29_566 ?
O2 O5 C9 C6 -172(9) 29_566 . . . ?
C1 O5 C9 C6 9(2) 29_566 . . . ?
Ni1 O5 C9 C6 160.5(4) 29_566 . . . ?
O2 O5 C9 C2 -170(9) 29_566 . . 29_566 ?
C1 O5 C9 C2 11(3) 29_566 . . 29_566 ?
Ni1 O5 C9 C2 162.6(3) 29_566 . . 29_566 ?
O1 O4 C9 C1 123(3) 29_566 . . 29_566 ?
O1 O4 C9 O2 -97.5(11) 29_566 . . 29_566 ?
C1 O4 C9 O2 140(3) 29_566 . . 29_566 ?
O1 O4 C9 O5 -99.9(11) 29_566 . . . ?
C1 O4 C9 O5 138(3) 29_566 . . . ?
C1 O4 C9 O1 -123(3) 29_566 . . 29_566 ?
O1 O4 C9 C6 110.5(6) 29_566 . . . ?
C1 O4 C9 C6 -12(2) 29_566 . . . ?
O1 O4 C9 C2 117.2(7) 29_566 . . 29_566 ?
C1 O4 C9 C2 -5(2) 29_566 . . 29_566 ?
C2 C6 C9 C1 45(13) 29_566 . . 29_566 ?
O3 C6 C9 C1 -162(12) 29_566 . . 29_566 ?
C5 C6 C9 C1 22(13) . . . 29_566 ?
C7 C6 C9 C1 -162(12) . . . 29_566 ?
C2 C6 C9 O2 5.4(10) 29_566 . . 29_566 ?
O3 C6 C9 O2 158.2(9) 29_566 . . 29_566 ?
C5 C6 C9 O2 -18.1(8) . . . 29_566 ?
C7 C6 C9 O2 158.5(5) . . . 29_566 ?
C1 C6 C9 O2 -40(12) 29_566 . . 29_566 ?
C2 C6 C9 O5 5.8(10) 29_566 . . . ?
O3 C6 C9 O5 158.6(9) 29_566 . . . ?
C5 C6 C9 O5 -17.7(8) . . . . ?
C7 C6 C9 O5 158.9(5) . . . . ?
C1 C6 C9 O5 -39(12) 29_566 . . . ?
C2 C6 C9 O4 162.6(9) 29_566 . . . ?
O3 C6 C9 O4 -44.6(12) 29_566 . . . ?
C5 C6 C9 O4 139.0(5) . . . . ?
C7 C6 C9 O4 -44.3(6) . . . . ?
C1 C6 C9 O4 117(13) 29_566 . . . ?
C2 C6 C9 O1 -162.1(9) 29_566 . . 29_566 ?
O3 C6 C9 O1 -9.4(13) 29_566 . . 29_566 ?
C5 C6 C9 O1 174.3(4) . . . 29_566 ?
C7 C6 C9 O1 -9.1(7) . . . 29_566 ?
C1 C6 C9 O1 153(13) 29_566 . . 29_566 ?
O3 C6 C9 C2 152.8(15) 29_566 . . 29_566 ?
C5 C6 C9 C2 -23.6(7) . . . 29_566 ?
C7 C6 C9 C2 153.1(9) . . . 29_566 ?
C1 C6 C9 C2 -45(13) 29_566 . . 29_566 ?
O6 Ni1 N1 C10 -57.4(2) . . . . ?
N2 Ni1 N1 C10 122.6(2) . . . . ?
O2 Ni1 N1 C10 -145.4(2) 11 . . . ?
O2 Ni1 N1 C10 30.7(3) . . . . ?
O5 Ni1 N1 C10 31.8(3) 29_566 . . . ?
O5 Ni1 N1 C10 -146.5(3) 31_666 . . . ?
O6 Ni1 N1 C14 127.6(2) . . . . ?
N2 Ni1 N1 C14 -52.4(2) . . . . ?
O2 Ni1 N1 C14 39.6(2) 11 . . . ?
O2 Ni1 N1 C14 -144.2(2) . . . . ?
O5 Ni1 N1 C14 -143.1(3) 29_566 . . . ?
O5 Ni1 N1 C14 38.6(3) 31_666 . . . ?
C14 N1 C10 C11 0.2(4) . . . . ?
Ni1 N1 C10 C11 -174.9(2) . . . . ?
N1 C10 C11 C12 0.8(5) . . . . ?
C10 C11 C12 C13 -1.8(5) . . . . ?
C10 C11 C12 C15 175.3(3) . . . . ?
C11 C12 C13 C14 2.0(5) . . . . ?
C15 C12 C13 C14 -175.1(3) . . . . ?
C10 N1 C14 C13 0.0(4) . . . . ?
Ni1 N1 C14 C13 175.3(2) . . . . ?
C12 C13 C14 N1 -1.1(5) . . . . ?
C13 C12 C15 C15 73.3(5) . . . 2_565 ?
C11 C12 C15 C15 -103.6(5) . . . 2_565 ?
N1 Ni1 N2 C16 -57.31(17) 11 . . . ?
N1 Ni1 N2 C16 122.69(17) . . . . ?
O2 Ni1 N2 C16 35.35(19) 11 . . . ?
O2 Ni1 N2 C16 -144.66(19) . . . . ?
O5 Ni1 N2 C16 -144.0(2) 29_566 . . . ?
O5 Ni1 N2 C16 36.0(2) 31_666 . . . ?
N1 Ni1 N2 C20 -47.78(16) 11 . . 11 ?
N1 Ni1 N2 C20 132.22(16) . . . 11 ?
O2 Ni1 N2 C20 44.88(18) 11 . . 11 ?
O2 Ni1 N2 C20 -135.12(18) . . . 11 ?
O5 Ni1 N2 C20 -134.5(2) 29_566 . . 11 ?
O5 Ni1 N2 C20 45.5(2) 31_666 . . 11 ?
N1 Ni1 N2 C20 132.23(16) 11 . . . ?
N1 Ni1 N2 C20 -47.77(16) . . . . ?
O2 Ni1 N2 C20 -135.11(18) 11 . . . ?
O2 Ni1 N2 C20 44.89(18) . . . . ?
O5 Ni1 N2 C20 45.5(2) 29_566 . . . ?
O5 Ni1 N2 C20 -134.5(2) 31_666 . . . ?
N1 Ni1 N2 C16 122.70(16) 11 . . 11 ?
N1 Ni1 N2 C16 -57.30(16) . . . 11 ?
O2 Ni1 N2 C16 -144.65(18) 11 . . 11 ?
O2 Ni1 N2 C16 35.35(18) . . . 11 ?
O5 Ni1 N2 C16 36.0(2) 29_566 . . 11 ?
O5 Ni1 N2 C16 -144.0(2) 31_666 . . 11 ?
C20 N2 C16 C20 -127.2(9) . . . 11 ?
C16 N2 C16 C20 -117.4(7) 11 . . 11 ?
Ni1 N2 C16 C20 62.6(10) . . . 11 ?
C20 N2 C16 C19 95.8(13) 11 . . 11 ?
C20 N2 C16 C19 -31.3(4) . . . 11 ?
C16 N2 C16 C19 -21.5(6) 11 . . 11 ?
Ni1 N2 C16 C19 158.5(3) . . . 11 ?
C20 N2 C16 C17 127.2(9) 11 . . . ?
C20 N2 C16 C17 0.0 . . . . ?
C16 N2 C16 C17 9.8(3) 11 . . . ?
Ni1 N2 C16 C17 -170.20(9) . . . . ?
C20 C16 C17 C19 0.0(4) 11 . . 11 ?
N2 C16 C17 C19 -106.1(8) . . . 11 ?
C20 C16 C17 C18 67.0(9) 11 . . 11 ?
C19 C16 C17 C18 67.0(7) 11 . . 11 ?
N2 C16 C17 C18 -39.1(4) . . . 11 ?
C20 C16 C17 C18 106.1(10) 11 . . . ?
C19 C16 C17 C18 106.1(8) 11 . . . ?
N2 C16 C17 C18 0.0 . . . . ?
C19 C16 C17 C20 0.0(4) 11 . . 11 ?
N2 C16 C17 C20 -106.1(10) . . . 11 ?
C19 C17 C18 C18 -8.59(9) 11 . . 11 ?
C16 C17 C18 C18 -90.4(4) . . . 11 ?
C20 C17 C18 C18 -82.3(5) 11 . . 11 ?
C19 C17 C18 C17 53.1(4) 11 . . 11 ?
C18 C17 C18 C17 61.7(4) 11 . . 11 ?
C16 C17 C18 C17 -28.7(3) . . . 11 ?
C20 C17 C18 C17 -20.6(5) 11 . . 11 ?
C19 C17 C18 C19 81.8(3) 11 . . . ?
C18 C17 C18 C19 90.4(4) 11 . . . ?
C16 C17 C18 C19 0.0 . . . . ?
C20 C17 C18 C19 8.1(3) 11 . . . ?
C19 C17 C18 C21 -98.7(5) 11 . . . ?
C18 C17 C18 C21 -90.1(4) 11 . . . ?
C16 C17 C18 C21 179.5(3) . . . . ?
C20 C17 C18 C21 -172.4(5) 11 . . . ?
C18 C17 C18 C19 8.59(9) 11 . . 11 ?
C16 C17 C18 C19 -81.8(3) . . . 11 ?
C20 C17 C18 C19 -73.7(5) 11 . . 11 ?
C19 C17 C18 C21 -54.3(3) 11 . . 11 ?
C18 C17 C18 C21 -45.7(3) 11 . . 11 ?
C16 C17 C18 C21 -136.1(3) . . . 11 ?
C20 C17 C18 C21 -128.0(4) 11 . . 11 ?
C18 C18 C19 C17 -7.89(7) 11 . . 11 ?
C17 C18 C19 C17 -82.2(4) . . . 11 ?
C21 C18 C19 C17 98.3(6) . . . 11 ?
C19 C18 C19 C17 -60.4(4) 11 . . 11 ?
C21 C18 C19 C17 47.5(4) 11 . . 11 ?
C18 C18 C19 C16 64.1(5) 11 . . 11 ?
C17 C18 C19 C16 71.9(5) 11 . . 11 ?
C17 C18 C19 C16 -10.2(3) . . . 11 ?
C21 C18 C19 C16 170.3(5) . . . 11 ?
C19 C18 C19 C16 11.5(5) 11 . . 11 ?
C21 C18 C19 C16 119.4(4) 11 . . 11 ?
C18 C18 C19 C20 74.3(4) 11 . . . ?
C17 C18 C19 C20 82.2(4) 11 . . . ?
C17 C18 C19 C20 0.0 . . . . ?
C21 C18 C19 C20 -179.5(4) . . . . ?
C19 C18 C19 C20 21.8(3) 11 . . . ?
C21 C18 C19 C20 129.7(3) 11 . . . ?
C17 C18 C19 C18 7.89(7) 11 . . 11 ?
C17 C18 C19 C18 -74.3(4) . . . 11 ?
C21 C18 C19 C18 106.2(6) . . . 11 ?
C19 C18 C19 C18 -52.6(3) 11 . . 11 ?
C21 C18 C19 C18 55.4(4) 11 . . 11 ?
C17 C19 C20 C16 0.0(3) 11 . . 11 ?
C18 C19 C20 C16 -73.9(8) . . . 11 ?
C18 C19 C20 C16 -44.9(6) 11 . . 11 ?
C17 C19 C20 N2 73.9(7) 11 . . . ?
C16 C19 C20 N2 73.9(8) 11 . . . ?
C18 C19 C20 N2 0.0 . . . . ?
C18 C19 C20 N2 29.0(3) 11 . . . ?
C16 C19 C20 C17 0.0(3) 11 . . 11 ?
C18 C19 C20 C17 -73.9(7) . . . 11 ?
C18 C19 C20 C17 -45.0(5) 11 . . 11 ?
C16 N2 C20 C16 67.2(8) . . . 11 ?
C20 N2 C20 C16 57.9(11) 11 . . 11 ?
Ni1 N2 C20 C16 -122.1(8) . . . 11 ?
C16 N2 C20 C19 0.0 . . . . ?
C20 N2 C20 C19 -9.3(3) 11 . . . ?
C16 N2 C20 C19 -67.2(8) 11 . . . ?
Ni1 N2 C20 C19 170.66(9) . . . . ?
C16 N2 C20 C17 25.2(3) . . . 11 ?
C20 N2 C20 C17 15.8(5) 11 . . 11 ?
C16 N2 C20 C17 -42.0(5) 11 . . 11 ?
Ni1 N2 C20 C17 -164.2(3) . . . 11 ?
C18 C18 C21 C21 8.4(11) 11 . . 11 ?
C17 C18 C21 C21 -66.7(10) 11 . . 11 ?
C19 C18 C21 C21 -98.5(8) . . . 11 ?
C17 C18 C21 C21 82.0(8) . . . 11 ?
C19 C18 C21 C21 59.8(9) 11 . . 11 ?
C18 C18 C21 C21 8.6(8) 11 . . 8_565 ?
C17 C18 C21 C21 -66.5(6) 11 . . 8_565 ?
C19 C18 C21 C21 -98.3(3) . . . 8_565 ?
C17 C18 C21 C21 82.2(3) . . . 8_565 ?
C19 C18 C21 C21 60.0(5) 11 . . 8_565 ?
C21 C18 C21 C21 0.2(6) 11 . . 8_565 ?
C17 C18 C21 C18 -75.1(7) 11 . . 11 ?
C19 C18 C21 C18 -106.9(8) . . . 11 ?
C17 C18 C21 C18 73.7(7) . . . 11 ?
C19 C18 C21 C18 51.5(6) 11 . . 11 ?
C21 C18 C21 C18 -8.4(11) 11 . . 11 ?
